data_2200855
loop_
_publ_author_name
'Coles, Simon J.'
'Hibbs, David E.'
'Hursthouse, Michael B.'
'Beckett, Michael A.'
'Owen, Paul'
'Varma, K. Sukumar'

_publ_section_title
;
 Bis(triphenylstannyl)borate toluene solvate
;
_journal_issue 2
_journal_name_full 'Acta Crystallographica Section E'
_journal_page_first m65
_journal_page_last m67
_journal_paper_doi 10.1107/S1600536802001642
_journal_volume 58
_journal_year 2002
_chemical_formula_iupac '[Sn3 (C6 H5)6 (B H O3)], C7 H8'
_chemical_formula_moiety 'C36 H31 B O3 Sn2, C7 H8'
_chemical_formula_sum 'C43 H39 B O3 Sn2'
_chemical_formula_weight 851.93
_space_group_IT_number 15
_symmetry_cell_setting monoclinic
_symmetry_space_group_name_Hall '-C 2yc'
_symmetry_space_group_name_H-M 'C 1 2/c 1'
_audit_creation_method 'WinGX routine CIF_UPDATE'
_cell_angle_alpha 90
_cell_angle_beta 100.50(3)
_cell_angle_gamma 90
_cell_formula_units_Z 8
_cell_length_a 18.344(3)
_cell_length_b 19.129(6)
_cell_length_c 22.252(5)
_cell_measurement_reflns_used 250
_cell_measurement_temperature 150(2)
_cell_measurement_theta_max 24.84
_cell_measurement_theta_min 1.91
_cell_volume 7678(3)
_computing_cell_refinement 'REFINE in MADNES'
_computing_data_collection 'MADNES (Pflugrath & Messerschmidt, 1989)'
_computing_data_reduction MADNES
_computing_molecular_graphics 'PLATON (Spek, 1990)'
_computing_publication_material SHELXL97
_computing_structure_refinement 'SHELXL97 (Sheldrick, 1997)'
_computing_structure_solution 'SHELXS97 (Sheldrick, 1997)'
_diffrn_measurement_device 'Nonius FAST TV area-detector'
_diffrn_measurement_method '\f and \w scans (Darr et al, 1993)'
_diffrn_radiation_type MoK\a
_diffrn_radiation_wavelength .71069
_diffrn_reflns_av_R_equivalents .0611
_diffrn_reflns_limit_h_max 21
_diffrn_reflns_limit_h_min -20
_diffrn_reflns_limit_k_max 22
_diffrn_reflns_limit_k_min -20
_diffrn_reflns_limit_l_max 26
_diffrn_reflns_limit_l_min -16
_diffrn_reflns_number 14161
_diffrn_reflns_theta_max 24.84
_diffrn_reflns_theta_min 1.91
_exptl_absorpt_coefficient_mu 1.338
_exptl_absorpt_correction_T_max .900
_exptl_absorpt_correction_T_min .795
_exptl_absorpt_correction_type refdelf
_exptl_absorpt_process_details '(DIFABS; Walker & Stuart, 1983)'
_exptl_crystal_colour colourless
_exptl_crystal_density_diffrn 1.474
_exptl_crystal_description parallelepiped
_exptl_crystal_F_000 3408
_exptl_crystal_size_max .22
_exptl_crystal_size_mid .2
_exptl_crystal_size_min .08
_refine_diff_density_max .873
_refine_diff_density_min -.501
_refine_ls_extinction_method none
_refine_ls_goodness_of_fit_ref .877
_refine_ls_hydrogen_treatment constr
_refine_ls_matrix_type full
_refine_ls_number_parameters 481
_refine_ls_number_reflns 5411
_refine_ls_number_restraints 78
_refine_ls_restrained_S_all .88
_refine_ls_R_factor_gt .0326
_refine_ls_shift/su_max .001
_refine_ls_structure_factor_coef Fsqd
_refine_ls_weighting_details 'w = 1/[\s^2^(Fo^2^)+(0.029P)^2^] where P = (Fo^2^+2Fc^2^)/3'
_refine_ls_weighting_scheme calc
_refine_ls_wR_factor_gt .0717
_refine_ls_wR_factor_ref .0780
_reflns_number_gt 3152
_reflns_number_total 5411
_reflns_threshold_expression I>2\s(I)
_cod_data_source_file cf6144.cif
_cod_data_source_block I
_cod_depositor_comments
;
The following automatic conversions were performed:
'_symmetry_cell_setting' value 'Monoclinic' changed to 'monoclinic'
according to '/home/saulius/struct/CIF-dictionaries/cif_core.dic'
dictionary named 'cif_core.dic' version 2.4.1 from 2010-06-29.

Automatic conversion script
Id: cif_fix_enum 1527 2010-12-29 10:47:43Z saulius 

The following automatic conversions were performed:

'_symmetry_cell_setting' value 'Monoclinic' changed to 'monoclinic'
according to /home/saulius/struct/CIF-dictionaries/cif_core.dic
dictionary named 'cif_core.dic' version 2.4.1 from 2010-06-29.

Automatic conversion script
Id: cif_fix_values 1715 2011-07-08 13:25:40Z adriana 
;
_cod_original_sg_symbol_H-M 'C 2/c'
_cod_database_code 2200855
_cod_database_fobs_code 2200855

loop_
_symmetry_equiv_pos_as_xyz
'x, y, z'
'-x, y, -z+1/2'
'x+1/2, y+1/2, z'
'-x+1/2, y+1/2, -z+1/2'
'-x, -y, -z'
'x, -y, z-1/2'
'-x+1/2, -y+1/2, -z'
'x+1/2, -y+1/2, z-1/2'

loop_
_atom_site_label
_atom_site_fract_x
_atom_site_fract_y
_atom_site_fract_z
_atom_site_U_iso_or_equiv
_atom_site_adp_type
_atom_site_calc_flag
_atom_site_refinement_flags
_atom_site_occupancy
_atom_site_disorder_group
_atom_site_type_symbol
Sn1 .356546(16) .25210(2) .410033(14) .02550(11) Uani d . 1 . Sn
Sn2 .624654(16) .25104(2) .402890(14) .02675(11) Uani d . 1 . Sn
O1 .45949(16) .25354(18) .39224(14) .0292(7) Uani d . 1 . O
O2 .54610(16) .25078(18) .32597(14) .0278(7) Uani d . 1 . O
O3 .41515(16) .2539(2) .28627(14) .0329(8) Uani d . 1 . O
H3 .4312 .2526 .2542 .049 Uiso calc R 1 . H
B1 .4728(3) .2535(3) .3344(3) .0257(12) Uani d . 1 . B
C1 .3078(3) .1549(3) .3791(3) .0272(14) Uani d . 1 . C
C2 .3471(3) .1077(3) .3505(3) .0429(16) Uani d . 1 . C
H2 .3951 .1182 .3455 .051 Uiso calc R 1 . H
C3 .3145(4) .0437(3) .3287(3) .0523(18) Uani d . 1 . C
H3A .341 .012 .3094 .063 Uiso calc R 1 . H
C4 .2423(4) .0280(3) .3362(3) .061(2) Uani d . 1 . C
H4 .2203 -.014 .3216 .073 Uiso calc R 1 . H
C5 .2049(4) .0742(3) .3649(3) .065(2) Uani d . 1 . C
H5 .157 .0638 .3703 .078 Uiso calc R 1 . H
C6 .2373(3) .1373(3) .3866(3) .0518(18) Uani d . 1 . C
H6 .2107 .1682 .4066 .062 Uiso calc R 1 . H
C7 .2970(3) .3410(3) .3705(3) .0282(15) Uani d . 1 . C
C8 .2857(3) .3984(3) .4064(3) .0440(16) Uani d . 1 . C
H8 .3071 .3991 .4476 .053 Uiso calc R 1 . H
C9 .2428(4) .4545(3) .3812(3) .0553(19) Uani d . 1 . C
H9 .2349 .492 .4059 .066 Uiso calc R 1 . H
C10 .2120(4) .4553(3) .3206(3) .056(2) Uani d . 1 . C
H10 .1847 .4937 .3036 .067 Uiso calc R 1 . H
C11 .2219(3) .3977(3) .2842(3) .0454(16) Uani d . 1 . C
H11 .1998 .397 .2431 .054 Uiso calc R 1 . H
C12 .2644(3) .3418(3) .3094(3) .0388(15) Uani d . 1 . C
H12 .2713 .3039 .2848 .047 Uiso calc R 1 . H
C13 .3853(2) .2566(3) .5074(2) .0315(13) Uani d . 1 . C
C14 .3632(3) .2055(3) .5435(3) .0415(16) Uani d . 1 . C
H14 .3315 .1702 .5258 .05 Uiso calc R 1 . H
C15 .3880(3) .2063(4) .6064(3) .0526(18) Uani d . 1 . C
H15 .3729 .1713 .6304 .063 Uiso calc R 1 . H
C16 .4338(3) .2574(4) .6332(3) .0540(17) Uani d . 1 . C
H16 .4497 .2573 .6753 .065 Uiso calc R 1 . H
C17 .4572(4) .3101(4) .5978(3) .0581(19) Uani d . 1 . C
H17 .4884 .3455 .616 .07 Uiso calc R 1 . H
C18 .4332(3) .3090(3) .5351(3) .0436(16) Uani d . 1 . C
H18 .4491 .3435 .5111 .052 Uiso calc R 1 . H
C19 .6149(3) .3453(3) .4508(3) .0298(15) Uani d . 1 . C
C20 .6237(3) .3473(3) .5120(3) .0426(16) Uani d . 1 . C
H20 .6365 .3064 .534 .051 Uiso calc R 1 . H
C21 .6143(3) .4087(4) .5442(3) .0581(19) Uani d . 1 . C
H21 .6226 .4081 .5866 .07 Uiso calc R 1 . H
C22 .5935(4) .4679(4) .5141(4) .060(2) Uani d . 1 . C
H22 .5872 .5084 .5358 .072 Uiso calc R 1 . H
C23 .5813(4) .4694(3) .4510(4) .075(3) Uani d . 1 . C
H23 .5662 .5105 .43 .09 Uiso calc R 1 . H
C24 .5920(4) .4081(3) .4191(3) .064(2) Uani d . 1 . C
H24 .584 .4086 .3766 .077 Uiso calc R 1 . H
C25 .6159(3) .1597(3) .4566(3) .0316(16) Uani d . 1 . C
C26 .5552(4) .1492(3) .4847(3) .0533(18) Uani d . 1 . C
H26 .5166 .1815 .4799 .064 Uiso calc R 1 . H
C27 .5529(4) .0893(4) .5204(3) .066(2) Uani d . 1 . C
H27 .5114 .0813 .5381 .08 Uiso calc R 1 . H
C28 .6094(4) .0427(4) .5300(3) .065(2) Uani d . 1 . C
H28 .6069 .0035 .5543 .078 Uiso calc R 1 . H
C29 .6698(4) .0536(3) .5039(3) .060(2) Uani d . 1 . C
H29 .7089 .0219 .5105 .072 Uiso calc R 1 . H
C30 .6739(3) .1132(3) .4664(3) .0431(16) Uani d . 1 . C
H30 .7154 .1206 .4486 .052 Uiso calc R 1 . H
C31 .7215(2) .2452(3) .3624(2) .0262(11) Uani d . 1 . C
C32 .7799(3) .2909(3) .3758(3) .0420(16) Uani d . 1 . C
H32 .7769 .3281 .4022 .05 Uiso calc R 1 . H
C33 .8436(3) .2829(4) .3504(3) .0546(18) Uani d . 1 . C
H33 .8834 .3133 .3611 .066 Uiso calc R 1 . H
C34 .8473(3) .2301(3) .3098(3) .057(2) Uani d . 1 . C
H34 .8893 .2253 .2923 .069 Uiso calc R 1 . H
C35 .7888(3) .1833(3) .2944(3) .0496(17) Uani d . 1 . C
H35 .7914 .1473 .2667 .06 Uiso calc R 1 . H
C36 .7274(3) .1911(3) .3207(3) .0411(16) Uani d . 1 . C
H36 .6883 .1597 .3107 .049 Uiso calc R 1 . H
C01 .5 -.0602(6) .25 .079(4) Uani d SU 1 . C
C02 .5058(8) -.0596(8) .3132(8) .073(5) Uani d PU .5 . C
C03 .5272(4) .0037(5) .3490(4) .085(3) Uani d U 1 . C
C04 .5253(7) .0655(7) .3120(7) .054(4) Uani d PU .5 . C
C05 .5 .0646(5) .25 .059(3) Uani d SU 1 . C
C06 .5118(7) .0032(7) .2847(6) .053(4) Uani d PU .5 . C
C07 .4719(8) .4835(7) .2735(6) .053(4) Uani d PU .5 . C
C08 .5 .4331(6) .25 .081(4) Uani d SU 1 . C
C09 .4274(12) .4410(10) .2848(10) .088(7) Uani d PU .5 . C
C010 .5 .5567(6) .25 .088(4) Uani d SU 1 . C
C011 .4139(13) .4706(13) .3056(11) .090(7) Uani d PU .5 . C
C012 .4112(11) .5162(11) .2955(9) .087(6) Uani d PU .5 . C
C013 .4532(10) .5655(9) .2761(8) .075(5) Uani d PU .5 . C

loop_
_atom_site_aniso_label
_atom_site_aniso_U_11
_atom_site_aniso_U_22
_atom_site_aniso_U_33
_atom_site_aniso_U_12
_atom_site_aniso_U_13
_atom_site_aniso_U_23
Sn1 .02470(19) .03130(19) .0218(2) -.0010(2) .00778(14) .0000(2)
Sn2 .02591(19) .03333(19) .0214(2) -.0003(2) .00538(15) -.0001(2)
O1 .0257(17) .0415(18) .0221(18) -.003(2) .0086(14) .001(2)
O2 .0220(17) .0406(17) .0217(18) .001(2) .0063(14) .006(2)
O3 .0252(18) .056(2) .0186(18) .001(2) .0073(15) .001(3)
B1 .030(3) .022(3) .027(3) -.005(4) .009(3) .000(4)
C1 .029(4) .028(3) .027(4) .003(3) .011(3) .001(3)
C2 .042(4) .040(3) .045(4) -.008(3) .005(3) -.002(3)
C3 .071(5) .039(4) .048(5) .008(3) .012(4) -.004(3)
C4 .073(6) .046(4) .062(6) -.025(4) .006(5) -.002(4)
C5 .049(5) .063(5) .088(7) -.022(4) .025(5) -.018(5)
C6 .051(4) .051(4) .056(5) -.008(3) .017(4) -.013(4)
C7 .033(4) .030(3) .021(4) -.002(3) .002(3) -.003(3)
C8 .044(4) .048(4) .039(4) .000(3) .003(3) -.002(3)
C9 .069(5) .042(4) .058(5) .015(3) .018(4) -.012(4)
C10 .083(6) .039(4) .048(5) .020(3) .020(5) .006(4)
C11 .059(4) .043(4) .034(4) .008(3) .010(3) .001(3)
C12 .048(4) .028(3) .044(4) .004(3) .015(3) -.004(3)
C13 .022(3) .047(3) .029(3) -.007(3) .015(2) -.006(3)
C14 .040(4) .059(4) .028(4) .000(3) .013(3) .002(3)
C15 .035(4) .092(5) .034(4) .009(4) .013(3) .005(4)
C16 .039(4) .101(5) .022(3) -.006(4) .006(3) .001(5)
C17 .044(4) .093(5) .034(4) -.010(4) -.001(4) -.008(4)
C18 .043(4) .051(4) .037(4) -.001(3) .008(3) .002(3)
C19 .028(4) .036(3) .025(4) -.002(3) .004(3) -.006(3)
C20 .036(4) .048(4) .043(5) .001(3) .005(3) -.009(3)
C21 .048(5) .072(5) .054(5) -.008(4) .006(4) -.021(4)
C22 .070(5) .051(5) .064(6) -.018(4) .029(5) -.027(4)
C23 .116(7) .031(4) .093(7) .009(4) .057(6) .004(4)
C24 .102(6) .052(4) .047(5) .012(4) .037(5) .009(4)
C25 .027(4) .042(3) .028(4) .004(3) .011(3) .006(3)
C26 .060(5) .062(4) .040(4) .009(3) .015(4) .020(4)
C27 .060(5) .087(5) .055(5) -.005(4) .017(4) .035(4)
C28 .084(6) .065(5) .047(5) .004(4) .011(5) .034(4)
C29 .085(6) .048(4) .046(5) .026(4) .009(4) .009(4)
C30 .051(4) .045(4) .034(4) .006(3) .011(3) .003(3)
C31 .019(3) .037(3) .021(3) -.006(3) .000(2) -.001(3)
C32 .037(4) .058(4) .030(4) -.002(3) .002(3) .000(3)
C33 .033(4) .089(5) .044(4) -.014(3) .011(4) .010(4)
C34 .030(4) .098(6) .046(4) .014(3) .012(3) .003(4)
C35 .041(4) .070(4) .040(4) .011(3) .015(3) -.004(4)
C36 .026(4) .052(4) .044(4) .006(3) .004(3) .001(3)
C01 .085(7) .064(6) .083(8) 0 .005(6) 0
C02 .062(8) .068(7) .090(9) .012(6) .021(7) .015(7)
C03 .064(5) .122(6) .073(6) .005(5) .025(4) .006(5)
C04 .038(7) .064(7) .067(8) .000(5) .026(6) -.019(7)
C05 .059(6) .055(5) .065(7) 0 .016(6) 0
C06 .044(7) .075(7) .046(7) -.001(6) .026(6) .001(7)
C07 .049(7) .066(7) .044(8) .008(6) .009(6) -.001(6)
C08 .113(8) .057(6) .073(7) 0 .015(7) 0
C09 .080(10) .094(10) .088(10) -.010(8) .008(8) -.002(8)
C010 .098(8) .062(7) .088(9) 0 -.025(7) 0
C011 .091(10) .090(11) .093(11) -.007(8) .025(8) -.015(9)
C012 .081(9) .102(9) .075(9) .015(8) .008(7) -.005(8)
C013 .071(8) .081(8) .066(9) .012(7) -.009(7) -.010(7)

loop_
_atom_type_symbol
_atom_type_description
_atom_type_scat_dispersion_real
_atom_type_scat_dispersion_imag
_atom_type_scat_source
C C .0033 .0016 'International Tables Vol C Tables 4.2.6.8 and 6.1.1.4'
H H 0 0 'International Tables Vol C Tables 4.2.6.8 and 6.1.1.4'
B B .0013 .0007 'International Tables Vol C Tables 4.2.6.8 and 6.1.1.4'
O O .0106 .006 'International Tables Vol C Tables 4.2.6.8 and 6.1.1.4'
Sn Sn -.6537 1.4246 'International Tables Vol C Tables 4.2.6.8 and 6.1.1.4'

loop_
_geom_angle_atom_site_label_1
_geom_angle_atom_site_label_2
_geom_angle_atom_site_label_3
_geom_angle_site_symmetry_1
_geom_angle_site_symmetry_3
_geom_angle
_geom_angle_publ_flag
O1 Sn1 C1 . . 107.75(17) yes
O1 Sn1 C7 . . 109.91(18) yes
C1 Sn1 C7 . . 114.4(2) yes
O1 Sn1 C13 . . 97.64(15) yes
C1 Sn1 C13 . . 112.1(2) yes
C7 Sn1 C13 . . 113.6(2) yes
O2 Sn2 C19 . . 108.36(19) yes
O2 Sn2 C31 . . 99.33(15) yes
C19 Sn2 C31 . . 114.2(2) yes
O2 Sn2 C25 . . 110.86(18) yes
C19 Sn2 C25 . . 113.1(2) yes
C31 Sn2 C25 . . 110.2(2) yes
B1 O1 Sn1 . . 122.0(3) yes
B1 O2 Sn2 . . 116.2(3) yes
O1 B1 O3 . . 120.0(4) yes
O1 B1 O2 . . 118.3(4) yes
O3 B1 O2 . . 121.7(5) yes
C6 C1 C2 . . 118.5(5) ?
C6 C1 Sn1 . . 121.6(4) ?
C2 C1 Sn1 . . 119.9(4) ?
C1 C2 C3 . . 120.1(6) ?
C4 C3 C2 . . 119.9(6) ?
C5 C4 C3 . . 119.3(6) ?
C4 C5 C6 . . 120.8(6) ?
C1 C6 C5 . . 121.4(6) ?
C12 C7 C8 . . 118.2(5) ?
C12 C7 Sn1 . . 120.9(4) ?
C8 C7 Sn1 . . 120.8(4) ?
C9 C8 C7 . . 120.7(6) ?
C10 C9 C8 . . 120.7(6) ?
C9 C10 C11 . . 119.3(6) ?
C12 C11 C10 . . 119.8(6) ?
C11 C12 C7 . . 121.3(5) ?
C14 C13 C18 . . 118.8(5) ?
C14 C13 Sn1 . . 121.3(4) ?
C18 C13 Sn1 . . 119.6(4) ?
C13 C14 C15 . . 120.2(6) ?
C16 C15 C14 . . 120.9(6) ?
C15 C16 C17 . . 120.3(6) ?
C18 C17 C16 . . 118.9(6) ?
C17 C18 C13 . . 120.9(6) ?
C20 C19 C24 . . 116.8(5) ?
C20 C19 Sn2 . . 121.9(4) ?
C24 C19 Sn2 . . 121.0(5) ?
C19 C20 C21 . . 122.5(6) ?
C22 C21 C20 . . 120.4(7) ?
C21 C22 C23 . . 120.3(7) ?
C22 C23 C24 . . 119.0(7) ?
C23 C24 C19 . . 120.8(7) ?
C30 C25 C26 . . 119.8(5) ?
C30 C25 Sn2 . . 118.9(4) ?
C26 C25 Sn2 . . 121.2(4) ?
C25 C26 C27 . . 119.0(6) ?
C28 C27 C26 . . 121.8(7) ?
C27 C28 C29 . . 119.4(7) ?
C28 C29 C30 . . 120.6(6) ?
C25 C30 C29 . . 119.4(6) ?
C32 C31 C36 . . 117.5(5) ?
C32 C31 Sn2 . . 123.5(4) ?
C36 C31 Sn2 . . 119.1(4) ?
C31 C32 C33 . . 121.3(6) ?
C34 C33 C32 . . 119.6(6) ?
C33 C34 C35 . . 120.8(6) ?
C36 C35 C34 . . 118.7(6) ?
C35 C36 C31 . . 122.0(6) ?
C02 C01 C06 . 2_655 121.0(12) ?
C01 C02 C03 . . 121.3(12) ?
C04 C03 C02 . . 113.2(10) ?
C05 C04 C03 . . 122.3(11) ?
C04 C05 C06 . 2_655 123.7(11) ?
C04 C05 C06 2_655 . 123.7(11) ?
C05 C06 C03 . . 122.5(12) ?
C05 C06 C01 . . 114.8(11) ?
C08 C07 C011 . . 119.0(17) ?
C08 C07 C010 . . 110.7(11) ?
C011 C07 C010 . . 129.2(15) ?
C07 C08 C09 2_655 . 123.3(13) ?
C012 C09 C08 . . 111.2(17) ?
C013 C010 C07 2_655 . 127.7(15) ?
C013 C012 C09 . . 118.8(19) ?
C010 C013 C012 . . 126.6(18) ?

loop_
_geom_bond_atom_site_label_1
_geom_bond_atom_site_label_2
_geom_bond_site_symmetry_2
_geom_bond_distance
_geom_bond_publ_flag
Sn1 O1 . 1.999(3) yes
Sn1 C1 . 2.122(5) yes
Sn1 C7 . 2.123(5) yes
Sn1 C13 . 2.137(5) yes
Sn2 O2 . 2.027(3) yes
Sn2 C19 . 2.119(5) yes
Sn2 C31 . 2.136(4) yes
Sn2 C25 . 2.139(5) yes
O1 B1 . 1.353(6) yes
O2 B1 . 1.392(6) yes
O3 B1 . 1.361(6) yes
C1 C6 . 1.377(7) ?
C1 C2 . 1.381(7) ?
C2 C3 . 1.410(7) ?
C3 C4 . 1.396(9) ?
C4 C5 . 1.349(9) ?
C5 C6 . 1.391(8) ?
C7 C12 . 1.382(8) ?
C7 C8 . 1.395(7) ?
C8 C9 . 1.387(8) ?
C9 C10 . 1.364(9) ?
C10 C11 . 1.399(8) ?
C11 C12 . 1.382(7) ?
C13 C14 . 1.372(7) ?
C13 C18 . 1.400(7) ?
C14 C15 . 1.392(8) ?
C15 C16 . 1.354(8) ?
C16 C17 . 1.395(8) ?
C17 C18 . 1.384(8) ?
C19 C20 . 1.343(8) ?
C19 C24 . 1.417(8) ?
C20 C21 . 1.401(8) ?
C21 C22 . 1.335(9) ?
C22 C23 . 1.381(10) ?
C23 C24 . 1.405(8) ?
C25 C30 . 1.373(7) ?
C25 C26 . 1.387(7) ?
C26 C27 . 1.400(8) ?
C27 C28 . 1.356(9) ?
C28 C29 . 1.357(9) ?
C29 C30 . 1.422(8) ?
C31 C32 . 1.373(7) ?
C31 C36 . 1.407(7) ?
C32 C33 . 1.397(8) ?
C33 C34 . 1.364(8) ?
C34 C35 . 1.391(8) ?
C35 C36 . 1.370(7) ?
C01 C02 . 1.392(18) ?
C01 C06 . 1.433(15) ?
C02 C03 . 1.463(16) ?
C03 C06 . 1.406(15) ?
C03 C04 . 1.436(15) ?
C04 C05 . 1.374(15) ?
C05 C06 . 1.401(15) ?
C07 C08 . 1.252(14) ?
C07 C011 . 1.41(3) ?
C07 C010 . 1.612(16) ?
C08 C09 . 1.66(2) ?
C09 C012 . 1.50(3) ?
C010 C013 . 1.132(18) ?
C012 C013 . 1.34(2) ?

loop_
_geom_hbond_atom_site_label_D
_geom_hbond_atom_site_label_H
_geom_hbond_atom_site_label_A
_geom_hbond_site_symmetry_A
_geom_hbond_distance_DH
_geom_hbond_distance_HA
_geom_hbond_distance_DA
_geom_hbond_angle_DHA
O3 H3 O2 2_655 .82 1.91 2.719(4) 172

loop_
_geom_torsion_atom_site_label_1
_geom_torsion_atom_site_label_2
_geom_torsion_atom_site_label_3
_geom_torsion_atom_site_label_4
_geom_torsion_site_symmetry_1
_geom_torsion_site_symmetry_4
_geom_torsion
C1 Sn1 O1 B1 . . 65.8(5)
C7 Sn1 O1 B1 . . -59.5(5)
C13 Sn1 O1 B1 . . -178.1(4)
C19 Sn2 O2 B1 . . -61.1(4)
C31 Sn2 O2 B1 . . 179.4(4)
C25 Sn2 O2 B1 . . 63.5(4)
Sn1 O1 B1 O3 . . 1.3(8)
Sn1 O1 B1 O2 . . -176.6(4)
Sn2 O2 B1 O1 . . -2.4(7)
Sn2 O2 B1 O3 . . 179.7(4)
O1 Sn1 C1 C6 . . 178.0(5)
C7 Sn1 C1 C6 . . -59.4(6)
C13 Sn1 C1 C6 . . 71.8(6)
O1 Sn1 C1 C2 . . -2.1(5)
C7 Sn1 C1 C2 . . 120.4(5)
C13 Sn1 C1 C2 . . -108.4(5)
C6 C1 C2 C3 . . 1.1(9)
Sn1 C1 C2 C3 . . -178.8(4)
C1 C2 C3 C4 . . .0(10)
C2 C3 C4 C5 . . -.7(11)
C3 C4 C5 C6 . . .4(12)
C2 C1 C6 C5 . . -1.4(10)
Sn1 C1 C6 C5 . . 178.4(5)
C4 C5 C6 C1 . . .6(12)
O1 Sn1 C7 C12 . . 81.7(5)
C1 Sn1 C7 C12 . . -39.6(5)
C13 Sn1 C7 C12 . . -170.0(4)
O1 Sn1 C7 C8 . . -102.3(5)
C1 Sn1 C7 C8 . . 136.4(5)
C13 Sn1 C7 C8 . . 5.9(5)
C12 C7 C8 C9 . . .2(9)
Sn1 C7 C8 C9 . . -175.9(5)
C7 C8 C9 C10 . . -1.4(10)
C8 C9 C10 C11 . . 2.3(11)
C9 C10 C11 C12 . . -2.1(10)
C10 C11 C12 C7 . . .9(9)
C8 C7 C12 C11 . . .0(9)
Sn1 C7 C12 C11 . . 176.1(4)
O1 Sn1 C13 C14 . . -121.9(4)
C1 Sn1 C13 C14 . . -9.2(5)
C7 Sn1 C13 C14 . . 122.4(5)
O1 Sn1 C13 C18 . . 52.2(4)
C1 Sn1 C13 C18 . . 164.9(4)
C7 Sn1 C13 C18 . . -63.5(5)
C18 C13 C14 C15 . . .2(8)
Sn1 C13 C14 C15 . . 174.3(4)
C13 C14 C15 C16 . . .4(9)
C14 C15 C16 C17 . . -.3(10)
C15 C16 C17 C18 . . -.4(10)
C16 C17 C18 C13 . . 1.0(10)
C14 C13 C18 C17 . . -.9(9)
Sn1 C13 C18 C17 . . -175.1(5)
O2 Sn2 C19 C20 . . 141.0(5)
C31 Sn2 C19 C20 . . -109.4(5)
C25 Sn2 C19 C20 . . 17.7(5)
O2 Sn2 C19 C24 . . -33.1(5)
C31 Sn2 C19 C24 . . 76.5(5)
C25 Sn2 C19 C24 . . -156.4(5)
C24 C19 C20 C21 . . -2.9(9)
Sn2 C19 C20 C21 . . -177.2(4)
C19 C20 C21 C22 . . 2.2(10)
C20 C21 C22 C23 . . -.2(11)
C21 C22 C23 C24 . . -.9(12)
C22 C23 C24 C19 . . .1(11)
C20 C19 C24 C23 . . 1.7(10)
Sn2 C19 C24 C23 . . 176.1(5)
O2 Sn2 C25 C30 . . 116.9(5)
C19 Sn2 C25 C30 . . -121.2(5)
C31 Sn2 C25 C30 . . 8.0(5)
O2 Sn2 C25 C26 . . -67.2(5)
C19 Sn2 C25 C26 . . 54.7(5)
C31 Sn2 C25 C26 . . -176.1(5)
C30 C25 C26 C27 . . -2.8(10)
Sn2 C25 C26 C27 . . -178.7(5)
C25 C26 C27 C28 . . 2.3(11)
C26 C27 C28 C29 . . -.7(12)
C27 C28 C29 C30 . . -.4(12)
C26 C25 C30 C29 . . 1.8(9)
Sn2 C25 C30 C29 . . 177.7(4)
C28 C29 C30 C25 . . -.1(10)
O2 Sn2 C31 C32 . . 127.5(5)
C19 Sn2 C31 C32 . . 12.4(5)
C25 Sn2 C31 C32 . . -116.1(5)
O2 Sn2 C31 C36 . . -53.7(4)
C19 Sn2 C31 C36 . . -168.8(4)
C25 Sn2 C31 C36 . . 62.7(4)
C36 C31 C32 C33 . . -2.0(8)
Sn2 C31 C32 C33 . . 176.8(4)
C31 C32 C33 C34 . . 2.4(9)
C32 C33 C34 C35 . . -1.4(10)
C33 C34 C35 C36 . . .0(9)
C34 C35 C36 C31 . . .4(9)
C32 C31 C36 C35 . . .6(8)
Sn2 C31 C36 C35 . . -178.2(4)
C06 C01 C02 C03 2_655 . -22.7(16)
C01 C02 C03 C04 . . 12.6(16)
C02 C03 C04 C05 . . 4.8(15)
C03 C04 C05 C06 . 2_655 -13.3(14)
C04 C05 C06 C03 . . 9.5(10)
C04 C05 C06 C01 2_655 . 3.8(13)
C02 C01 C06 C05 . . -165.9(14)
C02 C01 C06 C03 2_655 . -171.8(11)
C010 C07 C08 C09 . . -162.4(18)
C011 C07 C08 C09 . 2_655 -175.6(17)
C07 C08 C09 C012 2_655 . -12(2)
C08 C07 C010 C013 . . 170.0(14)
C011 C07 C010 C013 . . 2.2(18)
C08 C09 C012 C013 . . 1(2)
C07 C010 C013 C012 2_655 . 2(3)
C09 C012 C013 C010 . . 3(3)
